data_7032809
loop_
_publ_author_name
'Walton, Mark J.'
'Lancaster, Simon J.'
'Wright, Joseph A.'
'Elsegood, Mark R. J.'
'Redshaw, Carl'

_publ_section_title
;
 Zinc calixarene complexes for the ring opening polymerization of cyclic
 esters.
;
_journal_issue 48
_journal_name_full 'Dalton transactions (Cambridge, England : 2003)'
_journal_page_first 18001
_journal_page_last 18009
_journal_paper_doi 10.1039/c4dt02226b
_journal_volume 43
_journal_year 2014
_chemical_formula_moiety 'C62 H66 F10 O4 Zn2'
_chemical_formula_sum 'C62 H66 F10 O4 Zn2'
_chemical_formula_weight 1195.88
_chemical_name_systematic
; 
 ? 
;
_space_group_crystal_system triclinic
_space_group_IT_number 2
_space_group_name_Hall '-P 1'
_space_group_name_H-M_alt 'P -1'
_symmetry_space_group_name_Hall '-P 1'
_symmetry_space_group_name_H-M 'P -1'
_atom_sites_solution_hydrogens geom
_atom_sites_solution_primary direct
_atom_sites_solution_secondary difmap
_audit_creation_method SHELXL-2014
_cell_angle_alpha 95.911(4)
_cell_angle_beta 105.236(3)
_cell_angle_gamma 105.822(4)
_cell_formula_units_Z 2
_cell_length_a 10.935(3)
_cell_length_b 15.653(4)
_cell_length_c 18.150(5)
_cell_measurement_reflns_used 4399
_cell_measurement_temperature 120(2)
_cell_measurement_theta_max 23.15
_cell_measurement_theta_min 2.45
_cell_volume 2832.4(13)
_computing_cell_refinement 'Bruker SAINT'
_computing_data_collection 'Bruker APEX 2'
_computing_data_reduction 'Bruker SAINT'
_computing_molecular_graphics 'Bruker SHELXTL'
_computing_publication_material 'Bruker SHELXTL and local programs'
_computing_structure_refinement 'SHELXL-2014 (Sheldrick, 2014)'
_computing_structure_solution 'SHELXS-97 (Sheldrick, 2008)'
_diffrn_ambient_temperature 120(2)
_diffrn_measured_fraction_theta_full 0.996
_diffrn_measured_fraction_theta_max 0.992
_diffrn_measurement_device_type 'Bruker APEX 2 CCD diffractometer'
_diffrn_measurement_method '\w rotation with narrow frames'
_diffrn_radiation_type synchrotron
_diffrn_radiation_wavelength 0.6943
_diffrn_reflns_av_R_equivalents 0.0418
_diffrn_reflns_av_unetI/netI 0.0664
_diffrn_reflns_Laue_measured_fraction_full 0.996
_diffrn_reflns_Laue_measured_fraction_max 0.992
_diffrn_reflns_limit_h_max 13
_diffrn_reflns_limit_h_min -13
_diffrn_reflns_limit_k_max 19
_diffrn_reflns_limit_k_min -19
_diffrn_reflns_limit_l_max 22
_diffrn_reflns_limit_l_min -22
_diffrn_reflns_number 24992
_diffrn_reflns_point_group_measured_fraction_full 0.996
_diffrn_reflns_point_group_measured_fraction_max 0.992
_diffrn_reflns_theta_full 24.619
_diffrn_reflns_theta_max 25.999
_diffrn_reflns_theta_min 1.345
_diffrn_source 'Daresbury Laboratory Station 9.8'
_diffrn_standards_decay_% 0
_diffrn_standards_interval_count 0
_diffrn_standards_interval_time 0
_diffrn_standards_number 0
_exptl_absorpt_coefficient_mu 0.869
_exptl_absorpt_correction_T_max 0.983
_exptl_absorpt_correction_T_min 0.859
_exptl_absorpt_correction_type multi-scan
_exptl_absorpt_process_details 'SADABS v2008/1, Sheldrick, G.M., (2008)'
_exptl_crystal_colour colourless
_exptl_crystal_density_diffrn 1.402
_exptl_crystal_density_method 'not measured'
_exptl_crystal_description lath
_exptl_crystal_F_000 1240
_exptl_crystal_size_max 0.180
_exptl_crystal_size_mid 0.050
_exptl_crystal_size_min 0.020
_refine_diff_density_max 0.387
_refine_diff_density_min -0.337
_refine_diff_density_rms 0.057
_refine_ls_extinction_coef 0.0034(5)
_refine_ls_extinction_expression Fc^*^=kFc[1+0.001xFc^2^\l^3^/sin(2\q)]^-1/4^
_refine_ls_extinction_method SHELXL
_refine_ls_goodness_of_fit_ref 0.989
_refine_ls_hydrogen_treatment constr
_refine_ls_matrix_type full
_refine_ls_number_parameters 888
_refine_ls_number_reflns 11859
_refine_ls_number_restraints 332
_refine_ls_restrained_S_all 0.989
_refine_ls_R_factor_all 0.0884
_refine_ls_R_factor_gt 0.0458
_refine_ls_shift/su_max 0.000
_refine_ls_shift/su_mean 0.000
_refine_ls_structure_factor_coef Fsqd
_refine_ls_weighting_details 'w=1/[\s^2^(Fo^2^)+(0.0563P)^2^] where P=(Fo^2^+2Fc^2^)/3'
_refine_ls_weighting_scheme calc
_refine_ls_wR_factor_gt 0.0997
_refine_ls_wR_factor_ref 0.1179
_reflns_Friedel_coverage 0.000
_reflns_number_gt 7445
_reflns_number_total 11859
_reflns_threshold_expression 'I > 2\s(I)'
_cod_data_source_file c4dt02226b2.cif
_cod_data_source_block 1
_cod_depositor_comments 'Adding full bibliography for 7032809--7032812.cif.'
_cod_database_code 7032809
_shelx_space_group_comment
; 
The symmetry employed for this shelxl refinement is uniquely defined 
by the following loop, which should always be used as a source of 
symmetry information in preference to the above space-group names. 
They are only intended as comments. 
;
_shelx_estimated_absorpt_t_min 0.859
_shelx_estimated_absorpt_t_max 0.983
_shelxl_version_number 2014-3

loop_
_space_group_symop_operation_xyz
'x, y, z'
'-x, -y, -z'

loop_
_atom_site_label
_atom_site_type_symbol
_atom_site_fract_x
_atom_site_fract_y
_atom_site_fract_z
_atom_site_U_iso_or_equiv
_atom_site_adp_type
_atom_site_occupancy
_atom_site_site_symmetry_order
_atom_site_calc_flag
_atom_site_refinement_flags_posn
_atom_site_refinement_flags_adp
_atom_site_refinement_flags_occupancy
_atom_site_disorder_assembly
_atom_site_disorder_group
Zn1 Zn 0.89938(4) 0.17052(3) 0.31087(2) 0.04046(12) Uani 1 1 d . . . . .
Zn2 Zn 0.71248(3) 0.27122(3) 0.24320(2) 0.03950(12) Uani 1 1 d . . . . .
O1 O 1.04956(19) 0.31741(15) 0.35636(12) 0.0436(5) Uani 1 1 d . . . . .
O2 O 0.84255(19) 0.21942(13) 0.21654(10) 0.0353(5) Uani 1 1 d . . . . .
O3 O 0.7164(2) 0.04603(14) 0.24616(11) 0.0402(5) Uani 1 1 d . . . . .
O4 O 0.76832(18) 0.22339(13) 0.33585(11) 0.0351(5) Uani 1 1 d . . . . .
C1 C 0.9904(3) 0.3837(2) 0.33531(17) 0.0388(7) Uani 1 1 d . . . . .
C2 C 0.9233(3) 0.4148(2) 0.38310(16) 0.0404(8) Uani 1 1 d . . . . .
C3 C 0.8713(3) 0.4844(2) 0.36301(18) 0.0437(8) Uani 1 1 d . . . . .
H3 H 0.8262 0.5065 0.3950 0.052 Uiso 1 1 calc R U . . .
C4 C 0.8824(3) 0.5227(2) 0.29843(18) 0.0419(8) Uani 1 1 d . . . . .
C5 C 0.9407(3) 0.4837(2) 0.24946(18) 0.0415(8) Uani 1 1 d . . . . .
H5 H 0.9445 0.5062 0.2032 0.050 Uiso 1 1 calc R U . . .
C6 C 0.9930(3) 0.4141(2) 0.26547(17) 0.0386(7) Uani 1 1 d . . . . .
C7 C 0.8410(3) 0.6059(2) 0.2815(2) 0.0501(9) Uani 1 1 d . . . . .
C8 C 0.7553(4) 0.6282(3) 0.3306(2) 0.0652(11) Uani 1 1 d . . . . .
H8A H 0.6744 0.5767 0.3202 0.098 Uiso 1 1 calc R U . . .
H8B H 0.7305 0.6815 0.3170 0.098 Uiso 1 1 calc R U . . .
H8C H 0.8061 0.6406 0.3858 0.098 Uiso 1 1 calc R U . . .
C9 C 0.9692(3) 0.6875(2) 0.3014(2) 0.0569(10) Uani 1 1 d . . . . .
H9A H 1.0184 0.6971 0.3567 0.085 Uiso 1 1 calc R U . . .
H9B H 0.9452 0.7417 0.2900 0.085 Uiso 1 1 calc R U . . .
H9C H 1.0252 0.6754 0.2700 0.085 Uiso 1 1 calc R U . . .
C10 C 0.7616(4) 0.5920(3) 0.1952(2) 0.0614(10) Uani 1 1 d . . . . .
H10A H 0.8171 0.5818 0.1628 0.092 Uiso 1 1 calc R U . . .
H10B H 0.7356 0.6459 0.1852 0.092 Uiso 1 1 calc R U . . .
H10C H 0.6814 0.5394 0.1825 0.092 Uiso 1 1 calc R U . . .
C11 C 1.0495(3) 0.3719(2) 0.20787(17) 0.0406(7) Uani 1 1 d . . . . .
H11A H 1.1070 0.3387 0.2354 0.049 Uiso 1 1 calc R U . . .
H11B H 1.1067 0.4211 0.1903 0.049 Uiso 1 1 calc R U . . .
C12 C 0.8531(3) 0.2300(2) 0.14396(16) 0.0359(7) Uani 1 1 d . . . . .
C13 C 0.9450(3) 0.3071(2) 0.13631(17) 0.0373(7) Uani 1 1 d . . . . .
C14 C 0.9442(3) 0.3210(2) 0.06181(18) 0.0483(8) Uani 1 1 d . . . . .
H14 H 1.0054 0.3742 0.0560 0.058 Uiso 1 1 calc R U . . .
C15 C 0.8570(4) 0.2600(3) -0.00469(19) 0.0552(9) Uani 1 1 d . . . . .
C16 C 0.7696(3) 0.1819(2) 0.00607(18) 0.0484(8) Uani 1 1 d . . . . .
H16 H 0.7104 0.1387 -0.0384 0.058 Uiso 1 1 calc R U . . .
C17 C 0.7660(3) 0.1653(2) 0.07946(17) 0.0391(7) Uani 1 1 d . . . . .
C18 C 0.8744(9) 0.2727(6) -0.0857(6) 0.064(2) Uani 0.590(7) 1 d D U P A 1
C19 C 0.8499(12) 0.3632(7) -0.0993(8) 0.091(4) Uani 0.590(7) 1 d D U P A 1
H19A H 0.7618 0.3616 -0.0950 0.137 Uiso 0.590(7) 1 calc R U P A 1
H19B H 0.9187 0.4128 -0.0602 0.137 Uiso 0.590(7) 1 calc R U P A 1
H19C H 0.8536 0.3727 -0.1513 0.137 Uiso 0.590(7) 1 calc R U P A 1
C20 C 1.0082(9) 0.2723(7) -0.0918(5) 0.107(3) Uani 0.590(7) 1 d D U P A 1
H20A H 1.0783 0.3185 -0.0503 0.161 Uiso 0.590(7) 1 calc R U P A 1
H20B H 1.0185 0.2127 -0.0865 0.161 Uiso 0.590(7) 1 calc R U P A 1
H20C H 1.0153 0.2853 -0.1424 0.161 Uiso 0.590(7) 1 calc R U P A 1
C21 C 0.7666(10) 0.1993(6) -0.1518(5) 0.091(3) Uani 0.590(7) 1 d D U P A 1
H21A H 0.6780 0.1984 -0.1490 0.136 Uiso 0.590(7) 1 calc R U P A 1
H21B H 0.7751 0.2127 -0.2021 0.136 Uiso 0.590(7) 1 calc R U P A 1
H21C H 0.7783 0.1402 -0.1462 0.136 Uiso 0.590(7) 1 calc R U P A 1
C18X C 0.8272(12) 0.2867(8) -0.0876(8) 0.062(3) Uani 0.410(7) 1 d D U P A 2
C19X C 0.6826(10) 0.2868(8) -0.1223(5) 0.077(3) Uani 0.410(7) 1 d D U P A 2
H19D H 0.6208 0.2273 -0.1243 0.116 Uiso 0.410(7) 1 calc R U P A 2
H19E H 0.6652 0.3331 -0.0897 0.116 Uiso 0.410(7) 1 calc R U P A 2
H19F H 0.6699 0.2998 -0.1749 0.116 Uiso 0.410(7) 1 calc R U P A 2
C20X C 0.9181(15) 0.3791(9) -0.0856(10) 0.079(5) Uani 0.410(7) 1 d D U P A 2
H20D H 0.8981 0.4248 -0.0538 0.119 Uiso 0.410(7) 1 calc R U P A 2
H20E H 1.0111 0.3815 -0.0632 0.119 Uiso 0.410(7) 1 calc R U P A 2
H20F H 0.9042 0.3911 -0.1387 0.119 Uiso 0.410(7) 1 calc R U P A 2
C21X C 0.8537(14) 0.2120(9) -0.1367(7) 0.074(4) Uani 0.410(7) 1 d D U P A 2
H21D H 0.7928 0.1531 -0.1364 0.111 Uiso 0.410(7) 1 calc R U P A 2
H21E H 0.8392 0.2224 -0.1902 0.111 Uiso 0.410(7) 1 calc R U P A 2
H21F H 0.9461 0.2128 -0.1147 0.111 Uiso 0.410(7) 1 calc R U P A 2
C22 C 0.6759(3) 0.0779(2) 0.08960(17) 0.0423(8) Uani 1 1 d . . . . .
H22A H 0.7332 0.0438 0.1157 0.051 Uiso 1 1 calc R U . . .
H22B H 0.6233 0.0417 0.0372 0.051 Uiso 1 1 calc R U . . .
C23 C 0.6017(3) 0.0688(2) 0.21154(17) 0.0386(7) Uani 1 1 d . . . . .
C24 C 0.5790(3) 0.0845(2) 0.13509(16) 0.0386(7) Uani 1 1 d . . . . .
C25 C 0.4616(3) 0.1033(2) 0.10125(18) 0.0433(8) Uani 1 1 d . . . . .
H25 H 0.4440 0.1136 0.0494 0.052 Uiso 1 1 calc R U . . .
C26 C 0.3692(3) 0.1076(2) 0.14018(18) 0.0429(8) Uani 1 1 d . . . . .
C27 C 0.4028(3) 0.0993(2) 0.21858(18) 0.0424(8) Uani 1 1 d . . . . .
H27 H 0.3434 0.1058 0.2471 0.051 Uiso 1 1 calc R U . . .
C28 C 0.5185(3) 0.0822(2) 0.25610(17) 0.0373(7) Uani 1 1 d . . . . .
C29 C 0.2324(3) 0.1167(2) 0.1001(2) 0.0514(9) Uani 1 1 d . . . . .
C30 C 0.2190(4) 0.1352(3) 0.0178(2) 0.0699(12) Uani 1 1 d . . . . .
H30A H 0.2893 0.1905 0.0196 0.105 Uiso 1 1 calc R U . . .
H30B H 0.1315 0.1426 -0.0045 0.105 Uiso 1 1 calc R U . . .
H30C H 0.2276 0.0842 -0.0144 0.105 Uiso 1 1 calc R U . . .
C31 C 0.1262(3) 0.0267(2) 0.0956(2) 0.0581(10) Uani 1 1 d . . . . .
H31A H 0.1396 -0.0223 0.0636 0.087 Uiso 1 1 calc R U . . .
H31B H 0.0371 0.0312 0.0723 0.087 Uiso 1 1 calc R U . . .
H31C H 0.1342 0.0138 0.1481 0.087 Uiso 1 1 calc R U . . .
C32 C 0.2042(4) 0.1920(3) 0.1481(3) 0.0743(13) Uani 1 1 d . . . . .
H32A H 0.2020 0.1766 0.1988 0.111 Uiso 1 1 calc R U . . .
H32B H 0.1180 0.1981 0.1204 0.111 Uiso 1 1 calc R U . . .
H32C H 0.2748 0.2493 0.1556 0.111 Uiso 1 1 calc R U . . .
C33 C 0.5515(3) 0.0758(2) 0.34236(16) 0.0408(8) Uani 1 1 d . . . . .
H33A H 0.6168 0.0421 0.3535 0.049 Uiso 1 1 calc R U . . .
H33B H 0.4692 0.0396 0.3516 0.049 Uiso 1 1 calc R U . . .
C34 C 0.7195(3) 0.2333(2) 0.39727(16) 0.0355(7) Uani 1 1 d . . . . .
C35 C 0.6081(3) 0.1655(2) 0.40086(16) 0.0358(7) Uani 1 1 d . . . . .
C36 C 0.5622(3) 0.1766(2) 0.46411(16) 0.0372(7) Uani 1 1 d . . . . .
H36 H 0.4872 0.1308 0.4673 0.045 Uiso 1 1 calc R U . . .
C37 C 0.6223(3) 0.2534(2) 0.52410(16) 0.0365(7) Uani 1 1 d . . . . .
C38 C 0.7307(3) 0.3192(2) 0.51736(16) 0.0400(7) Uani 1 1 d . . . . .
H38 H 0.7721 0.3721 0.5566 0.048 Uiso 1 1 calc R U . . .
C39 C 0.7814(3) 0.3104(2) 0.45464(16) 0.0380(7) Uani 1 1 d . . . . .
C40 C 0.5733(3) 0.2577(2) 0.59593(17) 0.0422(8) Uani 1 1 d . . . . .
C41 C 0.4256(4) 0.2512(3) 0.5719(2) 0.0738(13) Uani 1 1 d . . . . .
H41A H 0.4144 0.3044 0.5503 0.111 Uiso 1 1 calc R U . . .
H41B H 0.3935 0.2485 0.6174 0.111 Uiso 1 1 calc R U . . .
H41C H 0.3743 0.1964 0.5325 0.111 Uiso 1 1 calc R U . . .
C42 C 0.5934(5) 0.1787(3) 0.6355(2) 0.0687(12) Uani 1 1 d . . . . .
H42A H 0.5400 0.1215 0.5997 0.103 Uiso 1 1 calc R U . . .
H42B H 0.5650 0.1813 0.6824 0.103 Uiso 1 1 calc R U . . .
H42C H 0.6879 0.1826 0.6498 0.103 Uiso 1 1 calc R U . . .
C43 C 0.6502(4) 0.3455(2) 0.65526(18) 0.0522(9) Uani 1 1 d . . . . .
H43A H 0.7452 0.3508 0.6725 0.078 Uiso 1 1 calc R U . . .
H43B H 0.6160 0.3447 0.7001 0.078 Uiso 1 1 calc R U . . .
H43C H 0.6387 0.3971 0.6312 0.078 Uiso 1 1 calc R U . . .
C44 C 0.9123(3) 0.3780(2) 0.45631(17) 0.0476(9) Uani 1 1 d . . . . .
H44A H 0.9330 0.4303 0.4983 0.057 Uiso 1 1 calc R U . . .
H44B H 0.9831 0.3494 0.4715 0.057 Uiso 1 1 calc R U . . .
C45 C 1.1758(6) 0.3502(5) 0.4229(4) 0.050(2) Uani 0.521(5) 1 d D U P B 1
H45A H 1.1816 0.4081 0.4534 0.060 Uiso 0.521(5) 1 calc R U P B 1
H45B H 1.1775 0.3054 0.4577 0.060 Uiso 0.521(5) 1 calc R U P B 1
C46 C 1.2893(8) 0.3628(6) 0.3911(4) 0.064(2) Uani 0.521(5) 1 d D U P B 1
H46A H 1.3737 0.3934 0.4333 0.077 Uiso 0.521(5) 1 calc R U P B 1
H46B H 1.2808 0.4017 0.3516 0.077 Uiso 0.521(5) 1 calc R U P B 1
C47 C 1.2933(6) 0.2711(5) 0.3537(4) 0.055(2) Uani 0.521(5) 1 d D U P B 1
H47A H 1.3692 0.2808 0.3330 0.083 Uiso 0.521(5) 1 calc R U P B 1
H47B H 1.3030 0.2328 0.3930 0.083 Uiso 0.521(5) 1 calc R U P B 1
H47C H 1.2103 0.2412 0.3114 0.083 Uiso 0.521(5) 1 calc R U P B 1
C45X C 1.1996(8) 0.3497(6) 0.3795(5) 0.059(2) Uani 0.479(5) 1 d D U P B 2
H45C H 1.2331 0.2971 0.3777 0.071 Uiso 0.479(5) 1 calc R U P B 2
H45D H 1.2291 0.3865 0.3425 0.071 Uiso 0.479(5) 1 calc R U P B 2
C46X C 1.2546(8) 0.4041(6) 0.4583(4) 0.066(2) Uani 0.479(5) 1 d D U P B 2
H46C H 1.2341 0.3658 0.4963 0.079 Uiso 0.479(5) 1 calc R U P B 2
H46D H 1.2139 0.4531 0.4619 0.079 Uiso 0.479(5) 1 calc R U P B 2
C47X C 1.4081(7) 0.4453(6) 0.4770(5) 0.083(3) Uani 0.479(5) 1 d D U P B 2
H47D H 1.4457 0.4818 0.5296 0.125 Uiso 0.479(5) 1 calc R U P B 2
H47E H 1.4478 0.3965 0.4737 0.125 Uiso 0.479(5) 1 calc R U P B 2
H47F H 1.4276 0.4835 0.4394 0.125 Uiso 0.479(5) 1 calc R U P B 2
C48 C 0.6909(4) -0.0482(2) 0.2519(2) 0.0519(9) Uani 1 1 d D . . . .
H48A H 0.6092 -0.0689 0.2676 0.062 Uiso 1 1 calc R U . . .
H48B H 0.7660 -0.0546 0.2929 0.062 Uiso 1 1 calc R U . . .
C49 C 0.6735(6) -0.1076(3) 0.1766(3) 0.0851(14) Uani 1 1 d D U . . .
H49A H 0.5968 -0.1028 0.1357 0.102 Uiso 0.840(7) 1 calc R U P C 1
H49B H 0.7543 -0.0864 0.1601 0.102 Uiso 0.840(7) 1 calc R U P C 1
H49C H 0.6410 -0.0803 0.1314 0.102 Uiso 0.160(7) 1 calc R U P C 2
H49D H 0.6100 -0.1684 0.1708 0.102 Uiso 0.160(7) 1 calc R U P C 2
C50 C 0.6505(8) -0.2042(3) 0.1853(3) 0.121(3) Uani 0.840(7) 1 d D U P C 1
H50A H 0.6396 -0.2412 0.1356 0.182 Uiso 0.840(7) 1 calc R U P C 1
H50B H 0.7272 -0.2091 0.2252 0.182 Uiso 0.840(7) 1 calc R U P C 1
H50C H 0.5697 -0.2255 0.2008 0.182 Uiso 0.840(7) 1 calc R U P C 1
C50X C 0.8179(19) -0.1127(19) 0.1840(15) 0.087(9) Uani 0.160(7) 1 d D U P C 2
H50D H 0.8162 -0.1505 0.1370 0.131 Uiso 0.160(7) 1 calc R U P C 2
H50E H 0.8790 -0.0518 0.1903 0.131 Uiso 0.160(7) 1 calc R U P C 2
H50F H 0.8483 -0.1391 0.2294 0.131 Uiso 0.160(7) 1 calc R U P C 2
C51 C 0.5907(3) 0.3355(2) 0.19831(19) 0.0448(8) Uani 1 1 d D . . . .
C52 C 0.5342(3) 0.3804(2) 0.2422(2) 0.0512(9) Uani 1 1 d D . . . .
F1 F 0.56347(19) 0.37902(14) 0.31985(12) 0.0623(6) Uani 1 1 d D . . . .
C53 C 0.4468(3) 0.4261(2) 0.2135(3) 0.0610(11) Uani 1 1 d D . . . .
F2 F 0.3950(2) 0.46891(15) 0.26060(16) 0.0800(7) Uani 1 1 d D . . . .
C54 C 0.4108(4) 0.4281(3) 0.1355(3) 0.0659(12) Uani 1 1 d D . . . .
F3 F 0.3242(2) 0.47199(16) 0.10584(18) 0.0910(8) Uani 1 1 d D . . . .
C55 C 0.4646(4) 0.3851(3) 0.0881(2) 0.0600(10) Uani 1 1 d D . . . .
F4 F 0.4289(2) 0.38637(16) 0.01096(14) 0.0793(7) Uani 1 1 d D . . . .
C56 C 0.5522(3) 0.3412(2) 0.1198(2) 0.0488(9) Uani 1 1 d D . . . .
F5 F 0.60192(19) 0.30033(14) 0.07046(11) 0.0569(5) Uani 1 1 d D . . . .
C57 C 1.014(2) 0.1130(16) 0.3745(7) 0.046(4) Uani 0.520(17) 1 d D U P D 1
C58 C 1.0741(16) 0.0567(11) 0.3475(7) 0.058(3) Uani 0.520(17) 1 d D U P D 1
F6 F 1.0537(14) 0.0367(9) 0.2691(7) 0.078(3) Uani 0.520(17) 1 d D U P D 1
C59 C 1.1468(11) 0.0097(8) 0.3920(8) 0.069(3) Uani 0.520(17) 1 d D U P D 1
F7 F 1.2009(10) -0.0454(6) 0.3607(9) 0.106(3) Uani 0.520(17) 1 d D U P D 1
C60 C 1.1692(10) 0.0289(8) 0.4718(8) 0.063(3) Uani 0.520(17) 1 d D U P D 1
F8 F 1.2477(7) -0.0109(6) 0.5181(8) 0.102(4) Uani 0.520(17) 1 d D U P D 1
C61 C 1.1160(10) 0.0880(8) 0.5033(6) 0.058(2) Uani 0.520(17) 1 d D U P D 1
F9 F 1.1400(9) 0.1045(6) 0.5812(4) 0.078(3) Uani 0.520(17) 1 d D U P D 1
C62 C 1.0398(14) 0.1270(10) 0.4545(6) 0.048(3) Uani 0.520(17) 1 d D U P D 1
F10 F 0.9885(11) 0.1842(8) 0.4887(6) 0.059(2) Uani 0.520(17) 1 d D U P D 1
C57X C 1.012(3) 0.1005(16) 0.3628(7) 0.042(3) Uani 0.480(17) 1 d D U P D 2
C58X C 1.0535(15) 0.0425(10) 0.3222(7) 0.045(3) Uani 0.480(17) 1 d D U P D 2
F6X F 1.0111(11) 0.0284(9) 0.2422(6) 0.061(2) Uani 0.480(17) 1 d D U P D 2
C59X C 1.1347(12) -0.0056(8) 0.3548(8) 0.062(3) Uani 0.480(17) 1 d D U P D 2
F7X F 1.1738(10) -0.0622(7) 0.3103(9) 0.103(3) Uani 0.480(17) 1 d D U P D 2
C60X C 1.1791(10) 0.0054(8) 0.4345(8) 0.062(3) Uani 0.480(17) 1 d D U P D 2
F8X F 1.2577(8) -0.0427(8) 0.4678(9) 0.107(4) Uani 0.480(17) 1 d D U P D 2
C61X C 1.1378(12) 0.0608(10) 0.4801(7) 0.059(3) Uani 0.480(17) 1 d D U P D 2
F9X F 1.1782(9) 0.0684(8) 0.5569(6) 0.086(3) Uani 0.480(17) 1 d D U P D 2
C62X C 1.0593(15) 0.1085(11) 0.4424(7) 0.047(3) Uani 0.480(17) 1 d D U P D 2
F10X F 1.0228(13) 0.1638(9) 0.4894(7) 0.065(2) Uani 0.480(17) 1 d D U P D 2

loop_
_atom_site_aniso_label
_atom_site_aniso_U_11
_atom_site_aniso_U_22
_atom_site_aniso_U_33
_atom_site_aniso_U_23
_atom_site_aniso_U_13
_atom_site_aniso_U_12
Zn1 0.0424(2) 0.0482(3) 0.0293(2) 0.00661(16) 0.00935(16) 0.01366(18)
Zn2 0.0362(2) 0.0490(3) 0.0293(2) 0.00059(16) 0.00820(16) 0.01108(18)
O1 0.0314(11) 0.0524(14) 0.0344(12) 0.0062(10) 0.0007(9) 0.0029(10)
O2 0.0342(11) 0.0407(12) 0.0254(10) 0.0012(9) 0.0073(9) 0.0061(9)
O3 0.0461(13) 0.0362(13) 0.0330(11) 0.0014(9) 0.0089(10) 0.0092(10)
O4 0.0340(11) 0.0380(12) 0.0253(10) -0.0039(8) 0.0090(9) 0.0019(9)
C1 0.0325(16) 0.0367(18) 0.0290(16) -0.0039(13) 0.0022(13) -0.0076(14)
C2 0.0351(17) 0.0394(19) 0.0266(15) -0.0053(13) 0.0040(13) -0.0108(14)
C3 0.0372(17) 0.041(2) 0.0354(17) -0.0124(14) 0.0105(14) -0.0074(15)
C4 0.0383(17) 0.0383(19) 0.0385(18) -0.0009(14) 0.0125(14) -0.0025(15)
C5 0.0375(17) 0.043(2) 0.0332(17) 0.0024(14) 0.0099(14) -0.0015(15)
C6 0.0323(16) 0.0388(19) 0.0335(16) -0.0017(14) 0.0073(13) -0.0013(14)
C7 0.050(2) 0.047(2) 0.050(2) 0.0009(16) 0.0224(17) 0.0077(17)
C8 0.071(3) 0.057(3) 0.076(3) 0.006(2) 0.037(2) 0.020(2)
C9 0.058(2) 0.042(2) 0.059(2) 0.0062(17) 0.0136(18) 0.0002(18)
C10 0.059(2) 0.057(2) 0.062(2) 0.0049(19) 0.0094(19) 0.018(2)
C11 0.0336(16) 0.046(2) 0.0373(17) 0.0069(14) 0.0112(14) 0.0053(15)
C12 0.0358(16) 0.0444(19) 0.0264(15) 0.0037(13) 0.0083(13) 0.0130(15)
C13 0.0406(17) 0.0433(19) 0.0307(16) 0.0064(13) 0.0136(13) 0.0149(15)
C14 0.055(2) 0.052(2) 0.0377(18) 0.0113(16) 0.0182(16) 0.0115(18)
C15 0.064(2) 0.064(3) 0.0328(18) 0.0141(17) 0.0146(17) 0.012(2)
C16 0.058(2) 0.058(2) 0.0265(16) 0.0047(15) 0.0080(15) 0.0181(18)
C17 0.0414(17) 0.045(2) 0.0305(16) 0.0041(14) 0.0106(14) 0.0145(15)
C18 0.092(5) 0.077(5) 0.033(4) 0.020(3) 0.023(4) 0.037(4)
C19 0.138(10) 0.089(7) 0.050(5) 0.028(5) 0.012(7) 0.051(7)
C20 0.126(6) 0.178(9) 0.062(5) 0.063(6) 0.056(5) 0.077(6)
C21 0.130(7) 0.106(6) 0.029(4) 0.017(4) 0.021(5) 0.028(6)
C18X 0.091(7) 0.065(7) 0.030(5) 0.015(5) 0.027(5) 0.013(5)
C19X 0.096(7) 0.093(8) 0.041(5) 0.035(5) 0.014(5) 0.026(6)
C20X 0.114(10) 0.082(7) 0.039(8) 0.030(5) 0.028(8) 0.014(6)
C21X 0.110(10) 0.081(7) 0.033(6) 0.011(5) 0.033(7) 0.023(7)
C22 0.0464(18) 0.045(2) 0.0257(15) -0.0058(13) 0.0075(14) 0.0070(16)
C23 0.0360(17) 0.0361(18) 0.0301(16) -0.0080(13) 0.0040(13) 0.0009(14)
C24 0.0372(17) 0.0381(18) 0.0266(15) -0.0084(13) 0.0046(13) -0.0001(14)
C25 0.0378(17) 0.042(2) 0.0320(17) -0.0040(14) 0.0019(14) -0.0033(15)
C26 0.0365(17) 0.0356(19) 0.0407(18) -0.0068(14) 0.0031(14) -0.0006(14)
C27 0.0348(17) 0.0372(19) 0.0413(18) -0.0100(14) 0.0098(14) -0.0028(14)
C28 0.0389(17) 0.0288(17) 0.0308(16) -0.0059(12) 0.0089(13) -0.0047(13)
C29 0.0346(18) 0.052(2) 0.052(2) -0.0034(17) 0.0035(15) 0.0015(16)
C30 0.040(2) 0.081(3) 0.072(3) 0.026(2) -0.0013(19) 0.005(2)
C31 0.0380(19) 0.060(2) 0.053(2) -0.0041(18) 0.0026(16) -0.0044(17)
C32 0.041(2) 0.062(3) 0.099(3) -0.011(2) 0.001(2) 0.012(2)
C33 0.0454(18) 0.0349(18) 0.0328(16) -0.0038(13) 0.0129(14) 0.0007(15)
C34 0.0385(17) 0.0391(18) 0.0245(15) -0.0006(12) 0.0101(13) 0.0069(14)
C35 0.0389(17) 0.0367(18) 0.0257(15) -0.0004(12) 0.0076(13) 0.0068(14)
C36 0.0366(16) 0.0362(18) 0.0328(16) 0.0034(13) 0.0095(13) 0.0040(14)
C37 0.0412(17) 0.0370(18) 0.0277(15) 0.0020(13) 0.0096(13) 0.0090(14)
C38 0.0485(19) 0.0401(19) 0.0239(15) -0.0013(13) 0.0076(13) 0.0080(15)
C39 0.0390(17) 0.0364(18) 0.0287(16) 0.0000(13) 0.0080(13) 0.0007(14)
C40 0.0514(19) 0.045(2) 0.0317(16) 0.0058(14) 0.0185(15) 0.0130(16)
C41 0.057(2) 0.109(4) 0.051(2) -0.004(2) 0.024(2) 0.020(2)
C42 0.118(4) 0.054(2) 0.052(2) 0.0191(19) 0.052(2) 0.027(2)
C43 0.070(2) 0.051(2) 0.0338(18) -0.0007(15) 0.0224(17) 0.0119(19)
C44 0.0491(19) 0.048(2) 0.0254(16) -0.0069(14) 0.0078(14) -0.0080(16)
C45 0.042(4) 0.068(5) 0.021(3) -0.006(3) -0.001(3) 0.001(4)
C46 0.036(4) 0.091(6) 0.043(4) -0.006(4) 0.001(3) 0.000(4)
C47 0.038(4) 0.081(5) 0.042(4) 0.011(3) 0.015(3) 0.009(3)
C45X 0.031(4) 0.087(6) 0.040(4) 0.018(4) 0.002(4) -0.007(4)
C46X 0.054(5) 0.079(6) 0.042(4) 0.020(4) -0.003(4) -0.001(4)
C47X 0.050(4) 0.090(7) 0.069(6) 0.024(5) -0.012(4) -0.017(4)
C48 0.064(2) 0.040(2) 0.051(2) 0.0027(16) 0.0192(18) 0.0140(18)
C49 0.137(4) 0.056(3) 0.077(3) 0.004(2) 0.051(3) 0.037(3)
C50 0.267(10) 0.056(3) 0.062(4) 0.021(3) 0.060(5) 0.068(5)
C50X 0.137(12) 0.09(2) 0.065(17) 0.013(14) 0.053(11) 0.054(12)
C51 0.0346(17) 0.041(2) 0.049(2) -0.0031(15) 0.0060(15) 0.0065(15)
C52 0.0347(18) 0.047(2) 0.057(2) -0.0068(17) 0.0058(16) 0.0018(16)
F1 0.0513(12) 0.0661(14) 0.0587(14) -0.0134(10) 0.0161(10) 0.0109(11)
C53 0.0357(19) 0.042(2) 0.093(3) -0.007(2) 0.013(2) 0.0075(17)
F2 0.0550(13) 0.0600(15) 0.123(2) -0.0111(13) 0.0327(14) 0.0194(11)
C54 0.040(2) 0.047(2) 0.102(4) 0.012(2) 0.005(2) 0.0170(18)
F3 0.0573(14) 0.0704(17) 0.143(2) 0.0232(16) 0.0116(15) 0.0340(13)
C55 0.045(2) 0.051(2) 0.071(3) 0.007(2) 0.0006(19) 0.0124(19)
F4 0.0754(15) 0.0807(17) 0.0719(16) 0.0223(13) -0.0051(12) 0.0323(13)
C56 0.0412(19) 0.044(2) 0.053(2) 0.0004(16) 0.0050(16) 0.0126(16)
F5 0.0605(12) 0.0657(14) 0.0453(11) 0.0079(10) 0.0097(10) 0.0280(11)
C57 0.036(6) 0.053(7) 0.044(5) 0.010(4) 0.011(4) 0.005(6)
C58 0.061(7) 0.063(7) 0.059(5) 0.022(5) 0.027(5) 0.020(6)
F6 0.106(8) 0.086(5) 0.070(6) 0.022(5) 0.046(5) 0.053(5)
C59 0.052(5) 0.082(6) 0.088(6) 0.036(5) 0.028(5) 0.029(5)
F7 0.107(5) 0.105(5) 0.152(9) 0.052(6) 0.069(6) 0.068(4)
C60 0.034(5) 0.072(6) 0.083(6) 0.037(4) 0.014(4) 0.013(4)
F8 0.062(3) 0.104(6) 0.138(8) 0.069(6) 0.005(4) 0.029(3)
C61 0.034(4) 0.066(5) 0.062(4) 0.026(4) 0.001(3) 0.003(4)
F9 0.065(4) 0.088(5) 0.052(3) 0.032(3) -0.010(3) -0.002(3)
C62 0.038(5) 0.059(6) 0.042(4) 0.016(4) 0.008(4) 0.011(4)
F10 0.057(5) 0.078(5) 0.034(3) 0.007(3) 0.005(3) 0.021(3)
C57X 0.033(7) 0.045(7) 0.047(5) 0.020(4) 0.012(4) 0.008(6)
C58X 0.041(5) 0.049(5) 0.052(6) 0.021(5) 0.019(5) 0.016(4)
F6X 0.064(5) 0.086(5) 0.053(4) 0.023(4) 0.032(3) 0.036(4)
C59X 0.053(5) 0.073(6) 0.082(6) 0.043(5) 0.033(4) 0.032(5)
F7X 0.114(6) 0.119(6) 0.128(8) 0.044(5) 0.062(6) 0.086(5)
C60X 0.040(5) 0.076(6) 0.082(6) 0.047(5) 0.018(4) 0.023(4)
F8X 0.080(4) 0.126(6) 0.136(9) 0.074(6) 0.024(5) 0.058(4)
C61X 0.036(6) 0.075(7) 0.065(5) 0.038(4) 0.008(4) 0.015(5)
F9X 0.065(4) 0.108(7) 0.064(4) 0.043(4) -0.003(3) 0.007(4)
C62X 0.029(5) 0.060(7) 0.050(5) 0.020(4) 0.009(4) 0.008(4)
F10X 0.059(6) 0.080(6) 0.044(3) 0.009(3) 0.003(4) 0.019(4)

loop_
_atom_type_symbol
_atom_type_description
_atom_type_scat_dispersion_real
_atom_type_scat_dispersion_imag
_atom_type_scat_source
C C 0.0032 0.0016 'International Tables Vol C Tables 4.2.6.8 and 6.1.1.4'
H H 0.0000 0.0000 'International Tables Vol C Tables 4.2.6.8 and 6.1.1.4'
O O 0.0108 0.0059 'International Tables Vol C Tables 4.2.6.8 and 6.1.1.4'
F F 0.0171 0.0101 'International Tables Vol C Tables 4.2.6.8 and 6.1.1.4'
Zn Zn 0.3000 1.3812 'International Tables Vol C Tables 4.2.6.8 and 6.1.1.4'

loop_
_geom_angle_atom_site_label_1
_geom_angle_atom_site_label_2
_geom_angle_atom_site_label_3
_geom_angle
C57 Zn1 O4 129.5(5)
C57 Zn1 O2 151.2(5)
O4 Zn1 O2 79.16(8)
O4 Zn1 C57X 135.3(5)
O2 Zn1 C57X 145.5(5)
C57 Zn1 O3 100.5(8)
O4 Zn1 O3 84.95(8)
O2 Zn1 O3 83.60(8)
C57X Zn1 O3 95.6(8)
C57 Zn1 O1 95.1(8)
O4 Zn1 O1 85.16(8)
O2 Zn1 O1 82.70(8)
C57X Zn1 O1 99.9(8)
O3 Zn1 O1 164.39(7)
C57 Zn1 Zn2 168.4(4)
O4 Zn1 Zn2 39.21(6)
O2 Zn1 Zn2 39.95(6)
C57X Zn1 Zn2 174.2(6)
O3 Zn1 Zn2 82.53(6)
O1 Zn1 Zn2 82.17(6)
O4 Zn2 C51 140.42(12)
O4 Zn2 O2 80.26(8)
C51 Zn2 O2 139.32(11)
O4 Zn2 Zn1 39.99(6)
C51 Zn2 Zn1 179.38(10)
O2 Zn2 Zn1 40.26(6)
C1 O1 C45 115.1(4)
C1 O1 C45X 114.1(4)
C1 O1 Zn1 112.52(16)
C45 O1 Zn1 128.8(3)
C45X O1 Zn1 130.0(4)
C12 O2 Zn2 112.62(17)
C12 O2 Zn1 147.57(19)
Zn2 O2 Zn1 99.78(8)
C23 O3 C48 114.1(2)
C23 O3 Zn1 113.26(17)
C48 O3 Zn1 130.48(19)
C34 O4 Zn2 122.36(18)
C34 O4 Zn1 136.82(19)
Zn2 O4 Zn1 100.80(8)
O1 C1 C6 119.8(3)
O1 C1 C2 118.6(3)
C6 C1 C2 121.5(3)
C3 C2 C1 117.5(3)
C3 C2 C44 120.5(3)
C1 C2 C44 121.9(3)
C4 C3 C2 123.0(3)
C3 C4 C5 116.8(3)
C3 C4 C7 123.3(3)
C5 C4 C7 119.9(3)
C6 C5 C4 123.0(3)
C5 C6 C1 117.7(3)
C5 C6 C11 120.4(3)
C1 C6 C11 122.0(3)
C4 C7 C8 112.8(3)
C4 C7 C10 110.4(3)
C8 C7 C10 108.2(3)
C4 C7 C9 107.9(3)
C8 C7 C9 107.8(3)
C10 C7 C9 109.6(3)
C6 C11 C13 115.0(2)
O2 C12 C13 119.3(3)
O2 C12 C17 118.9(3)
C13 C12 C17 121.8(3)
C12 C13 C14 118.2(3)
C12 C13 C11 120.8(3)
C14 C13 C11 120.8(3)
C13 C14 C15 122.4(3)
C14 C15 C16 117.2(3)
C14 C15 C18 119.7(4)
C16 C15 C18 122.4(4)
C14 C15 C18X 122.3(5)
C16 C15 C18X 118.5(5)
C17 C16 C15 122.5(3)
C16 C17 C12 117.8(3)
C16 C17 C22 121.4(3)
C12 C17 C22 120.7(3)
C20 C18 C21 108.1(9)
C20 C18 C19 111.3(9)
C21 C18 C19 106.1(8)
C20 C18 C15 113.5(7)
C21 C18 C15 111.7(7)
C19 C18 C15 106.0(8)
C20X C18X C21X 112.0(12)
C20X C18X C19X 107.4(11)
C21X C18X C19X 109.8(11)
C20X C18X C15 111.3(10)
C21X C18X C15 102.3(9)
C19X C18X C15 114.1(8)
C17 C22 C24 117.6(3)
O3 C23 C24 118.7(3)
O3 C23 C28 119.3(3)
C24 C23 C28 121.7(3)
C25 C24 C23 117.4(3)
C25 C24 C22 121.0(3)
C23 C24 C22 121.6(3)
C26 C25 C24 122.7(3)
C25 C26 C27 117.3(3)
C25 C26 C29 122.8(3)
C27 C26 C29 119.9(3)
C28 C27 C26 122.8(3)
C27 C28 C23 117.4(3)
C27 C28 C33 120.6(3)
C23 C28 C33 122.0(3)
C30 C29 C26 112.6(3)
C30 C29 C32 109.2(3)
C26 C29 C32 111.0(3)
C30 C29 C31 108.7(3)
C26 C29 C31 107.4(3)
C32 C29 C31 107.7(3)
C28 C33 C35 116.7(3)
O4 C34 C39 119.2(3)
O4 C34 C35 119.4(2)
C39 C34 C35 121.4(3)
C36 C35 C34 118.2(3)
C36 C35 C33 120.8(3)
C34 C35 C33 120.5(3)
C35 C36 C37 122.5(3)
C38 C37 C36 117.2(3)
C38 C37 C40 123.0(3)
C36 C37 C40 119.6(3)
C37 C38 C39 122.2(3)
C34 C39 C38 118.5(3)
C34 C39 C44 121.3(3)
C38 C39 C44 119.7(3)
C41 C40 C43 107.8(3)
C41 C40 C42 109.9(3)
C43 C40 C42 108.0(3)
C41 C40 C37 110.2(3)
C43 C40 C37 112.6(3)
C42 C40 C37 108.3(3)
C2 C44 C39 119.0(3)
C46 C45 O1 108.2(6)
C45 C46 C47 110.7(7)
C46X C45X O1 110.2(8)
C45X C46X C47X 108.9(7)
O3 C48 C49 112.7(3)
C50 C49 C48 111.2(4)
C48 C49 C50X 103.7(10)
C52 C51 C56 113.5(3)
C52 C51 Zn2 122.3(3)
C56 C51 Zn2 124.2(2)
F1 C52 C53 116.4(3)
F1 C52 C51 118.9(3)
C53 C52 C51 124.7(4)
F2 C53 C54 119.4(4)
F2 C53 C52 121.3(4)
C54 C53 C52 119.2(4)
F3 C54 C53 120.3(4)
F3 C54 C55 120.6(4)
C53 C54 C55 119.1(3)
F4 C55 C56 121.3(4)
F4 C55 C54 119.4(3)
C56 C55 C54 119.3(4)
F5 C56 C55 116.6(3)
F5 C56 C51 119.3(3)
C55 C56 C51 124.1(3)
C58 C57 C62 114.0(10)
C58 C57 Zn1 125.6(8)
C62 C57 Zn1 120.4(8)
C57 C58 F6 119.0(9)
C57 C58 C59 125.5(9)
F6 C58 C59 115.2(9)
F7 C59 C58 121.7(10)
F7 C59 C60 121.6(9)
C58 C59 C60 116.5(8)
F8 C60 C61 120.8(9)
F8 C60 C59 118.4(9)
C61 C60 C59 120.8(8)
F9 C61 C62 122.6(9)
F9 C61 C60 118.9(7)
C62 C61 C60 118.5(8)
F10 C62 C61 116.0(8)
F10 C62 C57 119.5(8)
C61 C62 C57 124.5(9)
C58X C57X C62X 114.0(10)
C58X C57X Zn1 122.1(8)
C62X C57X Zn1 123.9(8)
C57X C58X C59X 124.9(10)
C57X C58X F6X 119.0(9)
C59X C58X F6X 116.1(9)
F7X C59X C58X 121.8(9)
F7X C59X C60X 119.7(8)
C58X C59X C60X 118.5(9)
F8X C60X C59X 119.4(9)
F8X C60X C61X 120.2(9)
C59X C60X C61X 120.3(8)
F9X C61X C60X 119.4(9)
F9X C61X C62X 123.4(10)
C60X C61X C62X 117.1(8)
F10X C62X C57X 119.5(9)
F10X C62X C61X 115.3(9)
C57X C62X C61X 125.1(9)

loop_
_geom_bond_atom_site_label_1
_geom_bond_atom_site_label_2
_geom_bond_distance
Zn1 C57 1.948(13)
Zn1 O4 1.964(2)
Zn1 O2 1.968(2)
Zn1 C57X 1.986(12)
Zn1 O3 2.313(2)
Zn1 O1 2.346(2)
Zn1 Zn2 3.0010(7)
Zn2 O4 1.931(2)
Zn2 C51 1.944(3)
Zn2 O2 1.956(2)
O1 C1 1.400(4)
O1 C45 1.496(7)
O1 C45X 1.505(9)
O2 C12 1.375(3)
O3 C23 1.403(4)
O3 C48 1.444(4)
O4 C34 1.369(3)
C1 C6 1.403(4)
C1 C2 1.404(4)
C2 C3 1.398(5)
C2 C44 1.522(4)
C3 C4 1.388(4)
C4 C5 1.402(4)
C4 C7 1.525(5)
C5 C6 1.385(4)
C6 C11 1.526(4)
C7 C8 1.531(5)
C7 C10 1.540(5)
C7 C9 1.546(5)
C11 C13 1.529(4)
C12 C13 1.389(4)
C12 C17 1.396(4)
C13 C14 1.390(4)
C14 C15 1.393(5)
C15 C16 1.398(5)
C15 C18 1.558(10)
C15 C18X 1.578(14)
C16 C17 1.392(4)
C17 C22 1.512(4)
C18 C20 1.498(11)
C18 C21 1.543(10)
C18 C19 1.544(12)
C18X C20X 1.506(15)
C18X C21X 1.533(12)
C18X C19X 1.541(12)
C22 C24 1.522(4)
C23 C24 1.404(4)
C23 C28 1.408(4)
C24 C25 1.393(4)
C25 C26 1.388(4)
C26 C27 1.402(4)
C26 C29 1.534(5)
C27 C28 1.381(4)
C28 C33 1.532(4)
C29 C30 1.527(5)
C29 C32 1.540(5)
C29 C31 1.541(5)
C33 C35 1.534(4)
C34 C39 1.387(4)
C34 C35 1.403(4)
C35 C36 1.382(4)
C36 C37 1.409(4)
C37 C38 1.384(4)
C37 C40 1.536(4)
C38 C39 1.401(4)
C39 C44 1.522(4)
C40 C41 1.530(5)
C40 C43 1.531(4)
C40 C42 1.532(5)
C45 C46 1.477(9)
C46 C47 1.540(9)
C45X C46X 1.466(10)
C46X C47X 1.554(9)
C48 C49 1.508(5)
C49 C50 1.496(6)
C49 C50X 1.573(15)
C51 C52 1.375(4)
C51 C56 1.394(4)
C52 F1 1.364(4)
C52 C53 1.373(5)
C53 F2 1.358(4)
C53 C54 1.372(6)
C54 F3 1.349(4)
C54 C55 1.380(5)
C55 F4 1.354(4)
C55 C56 1.368(5)
C56 F5 1.355(4)
C57 C58 1.355(11)
C57 C62 1.387(10)
C58 F6 1.370(9)
C58 C59 1.389(10)
C59 F7 1.331(10)
C59 C60 1.389(11)
C60 F8 1.360(8)
C60 C61 1.371(11)
C61 F9 1.352(9)
C61 C62 1.361(10)
C62 F10 1.358(10)
C57X C58X 1.355(11)
C57X C62X 1.379(11)
C58X C59X 1.373(10)
C58X F6X 1.378(10)
C59X F7X 1.363(10)
C59X C60X 1.376(11)
C60X F8X 1.358(9)
C60X C61X 1.379(12)
C61X F9X 1.329(10)
C61X C62X 1.382(10)
C62X F10X 1.360(10)

loop_
_geom_torsion_atom_site_label_1
_geom_torsion_atom_site_label_2
_geom_torsion_atom_site_label_3
_geom_torsion_atom_site_label_4
_geom_torsion
C45_a O1 C1 C6 108.8(4)
C45X O1 C1 C6 70.7(5)
Zn1 O1 C1 C6 -90.8(3)
C45 O1 C1 C2 -74.7(4)
C45X O1 C1 C2 -112.8(5)
Zn1 O1 C1 C2 85.8(3)
O1 C1 C2 C3 176.7(2)
C6 C1 C2 C3 -6.8(4)
O1 C1 C2 C44 -0.4(4)
C6 C1 C2 C44 176.1(3)
C1 C2 C3 C4 0.5(4)
C44 C2 C3 C4 177.7(3)
C2 C3 C4 C5 4.6(4)
C2 C3 C4 C7 -172.4(3)
C3 C4 C5 C6 -3.8(4)
C7 C4 C5 C6 173.2(3)
C4 C5 C6 C1 -2.0(4)
C4 C5 C6 C11 177.2(3)
O1 C1 C6 C5 -176.0(2)
C2 C1 C6 C5 7.5(4)
O1 C1 C6 C11 4.7(4)
C2 C1 C6 C11 -171.7(3)
C3 C4 C7 C8 -14.3(5)
C5 C4 C7 C8 168.8(3)
C3 C4 C7 C10 -135.5(3)
C5 C4 C7 C10 47.6(4)
C3 C4 C7 C9 104.7(3)
C5 C4 C7 C9 -72.2(4)
C5 C6 C11 C13 -76.3(4)
C1 C6 C11 C13 102.9(3)
Zn2 O2 C12 C13 89.7(3)
Zn1 O2 C12 C13 -92.5(4)
Zn2 O2 C12 C17 -86.8(3)
Zn1 O2 C12 C17 90.9(4)
O2 C12 C13 C14 -173.3(3)
C17 C12 C13 C14 3.2(5)
O2 C12 C13 C11 10.3(4)
C17 C12 C13 C11 -173.3(3)
C6 C11 C13 C12 -60.0(4)
C6 C11 C13 C14 123.6(3)
C12 C13 C14 C15 -1.3(5)
C11 C13 C14 C15 175.1(3)
C13 C14 C15 C16 -0.8(6)
C13 C14 C15 C18 -171.5(5)
C13 C14 C15 C18X 162.6(6)
C14 C15 C16 C17 1.3(5)
C18 C15 C16 C17 171.6(5)
C18X C15 C16 C17 -162.8(6)
C15 C16 C17 C12 0.5(5)
C15 C16 C17 C22 -176.5(3)
O2 C12 C17 C16 173.7(3)
C13 C12 C17 C16 -2.7(5)
O2 C12 C17 C22 -9.3(4)
C13 C12 C17 C22 174.3(3)
C14 C15 C18 C20 58.6(9)
C16 C15 C18 C20 -111.5(7)
C18X C15 C18 C20 162(2)
C14 C15 C18 C21 -178.9(6)
C16 C15 C18 C21 10.9(10)
C18X C15 C18 C21 -75.8(17)
C14 C15 C18 C19 -63.8(8)
C16 C15 C18 C19 126.1(7)
C18X C15 C18 C19 39.3(16)
C14 C15 C18X C20X 8.0(12)
C16 C15 C18X C20X 171.2(9)
C18 C15 C18X C20X -82(2)
C14 C15 C18X C21X 127.8(8)
C16 C15 C18X C21X -69.0(10)
C18 C15 C18X C21X 37.4(14)
C14 C15 C18X C19X -113.7(8)
C16 C15 C18X C19X 49.5(10)
C18 C15 C18X C19X 156(2)
C16 C17 C22 C24 -124.9(3)
C12 C17 C22 C24 58.2(4)
C48 O3 C23 C24 -105.3(3)
Zn1 O3 C23 C24 89.5(3)
C48 O3 C23 C28 79.7(3)
Zn1 O3 C23 C28 -85.5(3)
O3 C23 C24 C25 177.4(3)
C28 C23 C24 C25 -7.7(4)
O3 C23 C24 C22 -0.3(4)
C28 C23 C24 C22 174.5(3)
C17 C22 C24 C25 77.6(4)
C17 C22 C24 C23 -104.7(3)
C23 C24 C25 C26 0.6(5)
C22 C24 C25 C26 178.4(3)
C24 C25 C26 C27 5.0(5)
C24 C25 C26 C29 -172.3(3)
C25 C26 C27 C28 -3.9(5)
C29 C26 C27 C28 173.6(3)
C26 C27 C28 C23 -2.8(4)
C26 C27 C28 C33 178.7(3)
O3 C23 C28 C27 -176.4(3)
C24 C23 C28 C27 8.8(4)
O3 C23 C28 C33 2.1(4)
C24 C23 C28 C33 -172.8(3)
C25 C26 C29 C30 -9.0(5)
C27 C26 C29 C30 173.8(3)
C25 C26 C29 C32 -131.8(4)
C27 C26 C29 C32 50.9(4)
C25 C26 C29 C31 110.7(4)
C27 C26 C29 C31 -66.6(4)
C27 C28 C33 C35 -78.4(4)
C23 C28 C33 C35 103.2(3)
Zn2 O4 C34 C39 -87.2(3)
Zn1 O4 C34 C39 90.6(3)
Zn2 O4 C34 C35 92.7(3)
Zn1 O4 C34 C35 -89.5(3)
O4 C34 C35 C36 179.1(3)
C39 C34 C35 C36 -1.1(5)
O4 C34 C35 C33 7.6(4)
C39 C34 C35 C33 -172.6(3)
C28 C33 C35 C36 135.7(3)
C28 C33 C35 C34 -53.0(4)
C34 C35 C36 C37 0.6(5)
C33 C35 C36 C37 172.1(3)
C35 C36 C37 C38 0.5(5)
C35 C36 C37 C40 -174.9(3)
C36 C37 C38 C39 -1.0(5)
C40 C37 C38 C39 174.2(3)
O4 C34 C39 C38 -179.6(3)
C35 C34 C39 C38 0.5(5)
O4 C34 C39 C44 -8.1(5)
C35 C34 C39 C44 172.1(3)
C37 C38 C39 C34 0.6(5)
C37 C38 C39 C44 -171.1(3)
C38 C37 C40 C41 124.9(4)
C36 C37 C40 C41 -60.0(4)
C38 C37 C40 C43 4.5(4)
C36 C37 C40 C43 179.6(3)
C38 C37 C40 C42 -114.9(4)
C36 C37 C40 C42 60.3(4)
C3 C2 C44 C39 80.0(4)
C1 C2 C44 C39 -103.0(4)
C34 C39 C44 C2 51.6(5)
C38 C39 C44 C2 -136.9(3)
C1 O1 C45 C46 -100.5(6)
C45X O1 C45 C46 -3.9(8)
Zn1 O1 C45 C46 102.9(6)
O1 C45 C46 C47 -68.0(8)
C1 O1 C45X C46X 76.8(7)
C45 O1 C45X C46X -22.9(7)
Zn1 O1 C45X C46X -125.8(6)
O1 C45X C46X C47X -173.7(6)
C23 O3 C48 C49 80.0(4)
Zn1 O3 C48 C49 -118.0(3)
O3 C48 C49 C50 178.7(5)
O3 C48 C49 C50X 92.8(12)
C56 C51 C52 F1 179.4(3)
Zn2 C51 C52 F1 -0.7(4)
C56 C51 C52 C53 0.8(5)
Zn2 C51 C52 C53 -179.3(3)
F1 C52 C53 F2 1.4(5)
C51 C52 C53 F2 180.0(3)
F1 C52 C53 C54 -178.4(3)
C51 C52 C53 C54 0.2(6)
F2 C53 C54 F3 -0.3(5)
C52 C53 C54 F3 179.5(3)
F2 C53 C54 C55 179.5(3)
C52 C53 C54 C55 -0.7(5)
F3 C54 C55 F4 -0.6(5)
C53 C54 C55 F4 179.6(3)
F3 C54 C55 C56 180.0(3)
C53 C54 C55 C56 0.2(5)
F4 C55 C56 F5 0.7(5)
C54 C55 C56 F5 -179.9(3)
F4 C55 C56 C51 -178.5(3)
C54 C55 C56 C51 0.9(6)
C52 C51 C56 F5 179.4(3)
Zn2 C51 C56 F5 -0.4(4)
C52 C51 C56 C55 -1.4(5)
Zn2 C51 C56 C55 178.8(3)
C62 C57 C58 F6 178.7(17)
Zn1 C57 C58 F6 0(3)
C62 C57 C58 C59 5(3)
Zn1 C57 C58 C59 -174.2(16)
C57 C58 C59 F7 179.1(17)
F6 C58 C59 F7 5(2)
C57 C58 C59 C60 -6(2)
F6 C58 C59 C60 179.9(11)
F7 C59 C60 F8 -0.6(16)
C58 C59 C60 F8 -175.6(12)
F7 C59 C60 C61 178.0(10)
C58 C59 C60 C61 3.0(18)
F8 C60 C61 F9 -1.7(15)
C59 C60 C61 F9 179.8(9)
F8 C60 C61 C62 179.1(11)
C59 C60 C61 C62 0.6(16)
F9 C61 C62 F10 0.1(17)
C60 C61 C62 F10 179.3(11)
F9 C61 C62 C57 178.9(17)
C60 C61 C62 C57 -2(2)
C58 C57 C62 F10 178.1(16)
Zn1 C57 C62 F10 -3(3)
C58 C57 C62 C61 -1(3)
Zn1 C57 C62 C61 178.4(14)
C62X C57X C58X C59X 0(3)
Zn1 C57X C58X C59X 177.9(15)
C62X C57X C58X F6X 179.3(16)
Zn1 C57X C58X F6X -3(3)
C57X C58X C59X F7X -179.2(18)
F6X C58X C59X F7X 1.7(19)
C57X C58X C59X C60X 0(2)
F6X C58X C59X C60X -179.5(11)
F7X C59X C60X F8X -2.3(16)
C58X C59X C60X F8X 178.9(12)
F7X C59X C60X C61X -178.5(11)
C58X C59X C60X C61X 2.7(18)
F8X C60X C61X F9X 1.7(17)
C59X C60X C61X F9X 177.9(11)
F8X C60X C61X C62X 179.3(12)
C59X C60X C61X C62X -4.6(18)
C58X C57X C62X F10X -179.0(17)
Zn1 C57X C62X F10X 3(3)
C58X C57X C62X C61X -2(3)
Zn1 C57X C62X C61X -180.0(16)
F9X C61X C62X F10X -1(2)
C60X C61X C62X F10X -178.7(11)
F9X C61X C62X C57X -178.0(17)
C60X C61X C62X C57X 5(2)
